data_7239958
loop_
_publ_author_name
'Zhang, Yongli'
'Zang, Meixiu'
'Yin, Hang'
'Liu, Peng'
'Xian, Yeming'
'Li, Wenzhe'

_publ_section_title
;
 Dimensionally and Structurally Controllable Perovskite Single Crystals:
 Nickle(II)-Terpyridine-Complex (Ni-Tpy2) Based Perovskites
;
_journal_name_full CrystEngComm
_journal_paper_doi 10.1039/C9CE02004G
_journal_year 2020
_chemical_formula_moiety '0.17(I36 Pb12), C30 H22 N6 Ni'
_chemical_formula_sum 'C30 H22 I6 N6 Ni Pb2'
_chemical_formula_weight 1701.02
_space_group_crystal_system cubic
_space_group_IT_number 220
_space_group_name_Hall 'I -4bd 2c 3'
_space_group_name_H-M_alt 'I -4 3 d'
_atom_sites_solution_hydrogens geom
_atom_sites_solution_primary dual
_audit_creation_date 2019-10-10
_audit_creation_method
;
Olex2 1.2
(compiled 2017.07.20 svn.r3457 for OlexSys, GUI svn.r5370)
;
_audit_update_record
;
2019-11-29 deposited with the CCDC.	2020-02-18 downloaded from the CCDC.
;
_cell_angle_alpha 90
_cell_angle_beta 90
_cell_angle_gamma 90
_cell_formula_units_Z 24
_cell_length_a 29.1712(2)
_cell_length_b 29.1712(2)
_cell_length_c 29.1712(2)
_cell_measurement_reflns_used 9887
_cell_measurement_temperature 100.00(10)
_cell_measurement_theta_max 27.0370
_cell_measurement_theta_min 1.7040
_cell_volume 24823.5(3)
_computing_cell_refinement 'CrysAlisPro 1.171.40.51a (Rigaku OD, 2019)'
_computing_data_collection 'CrysAlisPro 1.171.40.51a (Rigaku OD, 2019)'
_computing_data_reduction 'CrysAlisPro 1.171.40.51a (Rigaku OD, 2019)'
_computing_molecular_graphics 'Olex2 (Dolomanov et al., 2009)'
_computing_publication_material 'Olex2 (Dolomanov et al., 2009)'
_computing_structure_refinement 'ShelXL (Sheldrick, 2015)'
_computing_structure_solution 'ShelXT (Sheldrick, 2015)'
_diffrn_ambient_environment N~2~
_diffrn_ambient_temperature 100.00(10)
_diffrn_detector 'CCD plate'
_diffrn_detector_area_resol_mean 10.0000
_diffrn_detector_type HyPix3000
_diffrn_measured_fraction_theta_full 1.000
_diffrn_measured_fraction_theta_max 1.000
_diffrn_measurement_details
;
List of Runs (angles in degrees, time in seconds):

  # Type    Start    End  Width  t~exp~   \w     \q     \k     \f   Frames
#--------------------------------------------------------------------------
  1  \w     -4.00  46.00   0.50   57.74    --  -13.11  86.00 -61.00  100
  2  \w     16.00  44.00   0.50   57.74    --   11.62-125.00 150.00   56
;
_diffrn_measurement_device 'four-circle diffractometer'
_diffrn_measurement_device_type 'XtaLAB Synergy, Single source at offset/far, HyPix3000'
_diffrn_measurement_method '\w scans'
_diffrn_orient_matrix_type 'CrysAlisPro convention (1999,Acta A55,543-557)'
_diffrn_orient_matrix_UB_11 0.0189912000
_diffrn_orient_matrix_UB_12 -0.0108486000
_diffrn_orient_matrix_UB_13 0.0106139000
_diffrn_orient_matrix_UB_21 -0.0019521000
_diffrn_orient_matrix_UB_22 -0.0185274000
_diffrn_orient_matrix_UB_23 -0.0155712000
_diffrn_orient_matrix_UB_31 0.0151022000
_diffrn_orient_matrix_UB_32 0.0113056000
_diffrn_orient_matrix_UB_33 -0.0153808000
_diffrn_radiation_monochromator mirror
_diffrn_radiation_probe x-ray
_diffrn_radiation_type MoK\a
_diffrn_radiation_wavelength 0.71073
_diffrn_reflns_av_R_equivalents 0.0242
_diffrn_reflns_av_unetI/netI 0.0257
_diffrn_reflns_Laue_measured_fraction_full 1.000
_diffrn_reflns_Laue_measured_fraction_max 1.000
_diffrn_reflns_limit_h_max 33
_diffrn_reflns_limit_h_min -22
_diffrn_reflns_limit_k_max 22
_diffrn_reflns_limit_k_min -22
_diffrn_reflns_limit_l_max 32
_diffrn_reflns_limit_l_min -34
_diffrn_reflns_number 13778
_diffrn_reflns_point_group_measured_fraction_full 0.873
_diffrn_reflns_point_group_measured_fraction_max 0.873
_diffrn_reflns_theta_full 25.005
_diffrn_reflns_theta_max 25.005
_diffrn_reflns_theta_min 1.710
_diffrn_source 'micro-focus sealed X-ray tube'
_diffrn_source_type 'PhotonJet (Mo) X-ray Source'
_exptl_absorpt_coefficient_mu 13.074
_exptl_absorpt_correction_T_max 1.00000
_exptl_absorpt_correction_T_min 0.60771
_exptl_absorpt_correction_type multi-scan
_exptl_absorpt_process_details
;
CrysAlisPro 1.171.40.51a (Rigaku Oxford Diffraction, 2019)
Empirical absorption correction using spherical harmonics,
 implemented in SCALE3 ABSPACK scaling algorithm.
;
_exptl_crystal_density_diffrn 2.731
_exptl_crystal_F_000 18096
_refine_diff_density_max 0.506
_refine_diff_density_min -0.532
_refine_diff_density_rms 0.082
_refine_ls_abs_structure_details
;
 Flack x determined using 1098 quotients [(I+)-(I-)]/[(I+)+(I-)]
 (Parsons, Flack and Wagner, Acta Cryst. B69 (2013) 249-259).
;
_refine_ls_abs_structure_Flack -0.011(2)
_refine_ls_extinction_method none
_refine_ls_goodness_of_fit_ref 1.029
_refine_ls_hydrogen_treatment constr
_refine_ls_matrix_type full
_refine_ls_number_parameters 205
_refine_ls_number_reflns 3185
_refine_ls_number_restraints 0
_refine_ls_restrained_S_all 1.029
_refine_ls_R_factor_all 0.0204
_refine_ls_R_factor_gt 0.0176
_refine_ls_shift/su_max 0.002
_refine_ls_shift/su_mean 0.000
_refine_ls_structure_factor_coef Fsqd
_refine_ls_weighting_details 'w=1/[\s^2^(Fo^2^)+(0.0080P)^2^+32.9860P] where P=(Fo^2^+2Fc^2^)/3'
_refine_ls_weighting_scheme calc
_refine_ls_wR_factor_gt 0.0279
_refine_ls_wR_factor_ref 0.0283
_reflns_Friedel_coverage 0.640
_reflns_Friedel_fraction_full 0.729
_reflns_Friedel_fraction_max 0.729
_reflns_number_gt 3005
_reflns_number_total 3185
_reflns_threshold_expression 'I > 2\s(I)'
_cod_data_source_file c9ce02004g2.cif
_cod_data_source_block exp_122_ni-pb-3py-i
_cod_original_cell_volume 24823.5(5)
_cod_database_code 7239958
_shelx_shelxl_version_number 2017/1
_shelx_space_group_comment
;
The symmetry employed for this shelxl refinement is uniquely defined
by the following loop, which should always be used as a source of
symmetry information in preference to the above space-group names.
They are only intended as comments.
;
_diffrn_oxdiff_digest_frames
;
011a931c357d7ad1c7d4e75d1b88f705ff000250a37
;
_reflns_odcompleteness_completeness 99.63
_reflns_odcompleteness_iscentric 1
_reflns_odcompleteness_theta 26.32
_olex2_refinement_description
;
1. Fixed Uiso
 At 1.2 times of:
  All C(H) groups
2.a Aromatic/amide H refined with riding coordinates:
 C00D(H00D), C00E(H00E), C00H(H00H), C00J(H00J), C00K(H00K), C00L(H00L),
 C00N(H00N), C00O(H00O), C00P(H00P), C00Q(H00Q), C00R(H00R), C00S(H00S)
;
_olex2_submission_special_instructions 'No special instructions were received'
_oxdiff_exptl_absorpt_empirical_details
;
Empirical correction (ABSPACK) includes:
- Absorption correction using spherical harmonics
- Frame scaling
;
_oxdiff_exptl_absorpt_empirical_full_max 1.406
_oxdiff_exptl_absorpt_empirical_full_min 0.762

loop_
_space_group_symop_operation_xyz
'x, y, z'
'-x+1/2, -y, z+1/2'
'-x, y+1/2, -z+1/2'
'x+1/2, -y+1/2, -z'
'z, x, y'
'z+1/2, -x+1/2, -y'
'-z+1/2, -x, y+1/2'
'-z, x+1/2, -y+1/2'
'y, z, x'
'-y, z+1/2, -x+1/2'
'y+1/2, -z+1/2, -x'
'-y+1/2, -z, x+1/2'
'y+1/4, x+1/4, z+1/4'
'-y+1/4, -x+3/4, z+3/4'
'y+3/4, -x+1/4, -z+3/4'
'-y+3/4, x+3/4, -z+1/4'
'x+1/4, z+1/4, y+1/4'
'-x+3/4, z+3/4, -y+1/4'
'-x+1/4, -z+3/4, y+3/4'
'x+3/4, -z+1/4, -y+3/4'
'z+1/4, y+1/4, x+1/4'
'z+3/4, -y+1/4, -x+3/4'
'-z+3/4, y+3/4, -x+1/4'
'-z+1/4, -y+3/4, x+3/4'
'x+1/2, y+1/2, z+1/2'
'-x+1, -y+1/2, z+1'
'-x+1/2, y+1, -z+1'
'x+1, -y+1, -z+1/2'
'z+1/2, x+1/2, y+1/2'
'z+1, -x+1, -y+1/2'
'-z+1, -x+1/2, y+1'
'-z+1/2, x+1, -y+1'
'y+1/2, z+1/2, x+1/2'
'-y+1/2, z+1, -x+1'
'y+1, -z+1, -x+1/2'
'-y+1, -z+1/2, x+1'
'y+3/4, x+3/4, z+3/4'
'-y+3/4, -x+5/4, z+5/4'
'y+5/4, -x+3/4, -z+5/4'
'-y+5/4, x+5/4, -z+3/4'
'x+3/4, z+3/4, y+3/4'
'-x+5/4, z+5/4, -y+3/4'
'-x+3/4, -z+5/4, y+5/4'
'x+5/4, -z+3/4, -y+5/4'
'z+3/4, y+3/4, x+3/4'
'z+5/4, -y+3/4, -x+5/4'
'-z+5/4, y+5/4, -x+3/4'
'-z+3/4, -y+5/4, x+5/4'

loop_
_atom_site_label
_atom_site_type_symbol
_atom_site_fract_x
_atom_site_fract_y
_atom_site_fract_z
_atom_site_U_iso_or_equiv
_atom_site_adp_type
_atom_site_occupancy
_atom_site_site_symmetry_order
_atom_site_calc_flag
_atom_site_refinement_flags_posn
_atom_site_refinement_flags_adp
_atom_site_refinement_flags_occupancy
_atom_site_disorder_assembly
_atom_site_disorder_group
Pb01 Pb -0.09359(2) 0.59359(2) 0.40641(2) 0.01554(11) Uani 1 3 d S T P . .
Pb02 Pb -0.01211(2) 0.51211(2) 0.48789(2) 0.01552(11) Uani 1 3 d S T P . .
Pb03 Pb 0.06996(2) 0.43004(2) 0.56996(2) 0.01486(11) Uani 1 3 d S T P . .
I004 I -0.12689(2) 0.58244(2) 0.29994(2) 0.01793(11) Uani 1 1 d . . . . .
I005 I 0.09548(2) 0.52209(2) 0.51756(2) 0.01943(11) Uani 1 1 d . . . . .
I006 I -0.11325(2) 0.49430(2) 0.44895(2) 0.02656(13) Uani 1 1 d . . . . .
Ni07 Ni 0.125000 0.500000 0.250000 0.0134(4) Uani 1 4 d S T P . .
Ni08 Ni 0.250000 0.625000 0.500000 0.0151(4) Uani 1 4 d S T P . .
N009 N 0.0572(2) 0.500000 0.250000 0.0123(18) Uani 1 2 d S T P . .
N00A N 0.21260(18) 0.61128(18) 0.55979(18) 0.0169(14) Uani 1 1 d . . . . .
N00B N 0.11078(18) 0.56784(18) 0.26818(18) 0.0162(13) Uani 1 1 d . . . . .
N00C N 0.250000 0.5576(3) 0.500000 0.0134(18) Uani 1 2 d S T P . .
C00D C 0.1848(2) 0.5507(3) 0.6071(2) 0.0280(19) Uani 1 1 d . . . . .
H00D H 0.180972 0.519412 0.612154 0.034 Uiso 1 1 calc R . . . .
C00E C 0.1411(2) 0.6013(2) 0.2770(2) 0.0212(18) Uani 1 1 d . . . . .
H00E H 0.172172 0.594529 0.275159 0.025 Uiso 1 1 calc R . . . .
C00F C 0.0661(2) 0.5783(2) 0.2707(2) 0.0137(15) Uani 1 1 d . . . . .
C00G C 0.0352(2) 0.5388(2) 0.2600(2) 0.0153(16) Uani 1 1 d . . . . .
C00H C -0.0125(2) 0.5397(2) 0.2604(2) 0.0184(17) Uani 1 1 d . . . . .
H00H H -0.028184 0.566521 0.267575 0.022 Uiso 1 1 calc R . . . .
C00I C 0.2079(2) 0.5662(2) 0.5682(2) 0.0173(16) Uani 1 1 d . . . . .
C00J C 0.0823(2) 0.6550(3) 0.2912(2) 0.029(2) Uani 1 1 d . . . . .
H00J H 0.072494 0.684376 0.298699 0.034 Uiso 1 1 calc R . . . .
C00K C 0.1730(3) 0.6280(3) 0.6294(3) 0.037(2) Uani 1 1 d . . . . .
H00K H 0.162010 0.649776 0.649944 0.045 Uiso 1 1 calc R . . . .
C00L C -0.0358(3) 0.500000 0.250000 0.021(2) Uani 1 2 d S T P . .
H00L H -0.067676 0.500001 0.250001 0.025 Uiso 1 2 calc RS T P . .
C00M C 0.2283(2) 0.5352(2) 0.5334(2) 0.0160(16) Uani 1 1 d . . . . .
C00N C 0.250000 0.4642(3) 0.500000 0.026(3) Uani 1 2 d S T P . .
H00N H 0.250001 0.432290 0.500001 0.031 Uiso 1 2 calc RS T P . .
C00O C 0.1282(2) 0.6456(2) 0.2887(3) 0.028(2) Uani 1 1 d . . . . .
H00O H 0.150014 0.668140 0.294592 0.033 Uiso 1 1 calc R . . . .
C00P C 0.1952(3) 0.6412(3) 0.5895(2) 0.0272(19) Uani 1 1 d . . . . .
H00P H 0.197953 0.672302 0.583183 0.033 Uiso 1 1 calc R . . . .
C00Q C 0.0509(2) 0.6213(2) 0.2826(2) 0.0238(18) Uani 1 1 d . . . . .
H00Q H 0.019682 0.627314 0.284906 0.029 Uiso 1 1 calc R . . . .
C00R C 0.2270(2) 0.4879(2) 0.5337(2) 0.0231(18) Uani 1 1 d . . . . .
H00R H 0.210751 0.472311 0.556326 0.028 Uiso 1 1 calc R . . . .
C00S C 0.1676(3) 0.5822(3) 0.6380(3) 0.037(2) Uani 1 1 d . . . . .
H00S H 0.152590 0.572426 0.664338 0.045 Uiso 1 1 calc R . . . .

loop_
_atom_site_aniso_label
_atom_site_aniso_U_11
_atom_site_aniso_U_22
_atom_site_aniso_U_33
_atom_site_aniso_U_23
_atom_site_aniso_U_13
_atom_site_aniso_U_12
Pb01 0.01554(11) 0.01554(11) 0.01554(11) 0.00062(12) -0.00062(12) 0.00062(12)
Pb02 0.01552(11) 0.01552(11) 0.01552(11) 0.00070(12) -0.00070(12) 0.00070(12)
Pb03 0.01486(11) 0.01486(11) 0.01486(11) 0.00057(12) -0.00057(12) 0.00057(12)
I004 0.0128(2) 0.0208(3) 0.0202(3) -0.0063(2) 0.0016(2) 0.0004(2)
I005 0.0175(3) 0.0206(3) 0.0203(3) 0.0028(2) -0.0008(2) -0.0048(2)
I006 0.0161(3) 0.0173(3) 0.0462(3) 0.0050(3) -0.0038(3) -0.0029(2)
Ni07 0.0079(9) 0.0162(6) 0.0162(6) 0.000 0.000 0.000
Ni08 0.0176(6) 0.0101(9) 0.0176(6) 0.000 0.000 0.000
N009 0.009(4) 0.015(4) 0.013(4) 0.002(4) 0.000 0.000
N00A 0.020(3) 0.013(3) 0.017(3) -0.004(3) -0.002(3) -0.005(3)
N00B 0.013(3) 0.015(3) 0.021(3) 0.002(3) -0.001(3) -0.004(3)
N00C 0.011(4) 0.015(4) 0.014(4) 0.000 -0.002(4) 0.000
C00D 0.028(5) 0.029(5) 0.027(4) 0.005(4) -0.003(4) -0.004(4)
C00E 0.015(4) 0.028(4) 0.020(4) 0.009(4) -0.005(3) 0.003(4)
C00F 0.014(4) 0.014(4) 0.014(4) 0.005(3) -0.003(3) 0.000(3)
C00G 0.018(4) 0.021(4) 0.007(4) 0.003(3) 0.001(3) 0.002(3)
C00H 0.012(4) 0.025(4) 0.019(4) 0.000(4) 0.004(3) 0.007(3)
C00I 0.019(4) 0.017(4) 0.017(4) 0.000(3) -0.006(3) -0.007(3)
C00J 0.027(5) 0.019(4) 0.040(5) -0.005(4) -0.005(4) 0.002(4)
C00K 0.045(6) 0.042(6) 0.026(5) -0.016(5) 0.009(4) -0.009(5)
C00L 0.017(6) 0.024(6) 0.022(6) -0.008(5) 0.000 0.000
C00M 0.013(4) 0.014(4) 0.021(4) 0.001(3) -0.012(3) -0.001(3)
C00N 0.026(6) 0.013(6) 0.038(7) 0.000 -0.016(6) 0.000
C00O 0.025(4) 0.019(4) 0.040(5) 0.001(4) -0.008(4) -0.006(4)
C00P 0.034(5) 0.024(4) 0.024(4) -0.007(4) 0.001(4) -0.004(4)
C00Q 0.015(4) 0.020(4) 0.037(5) 0.002(4) -0.001(4) 0.005(4)
C00R 0.022(4) 0.022(4) 0.026(4) 0.011(4) -0.012(4) -0.008(4)
C00S 0.028(5) 0.054(6) 0.029(5) 0.001(5) 0.009(4) -0.012(5)

loop_
_atom_type_symbol
_atom_type_description
_atom_type_scat_dispersion_real
_atom_type_scat_dispersion_imag
_atom_type_scat_source
C C 0.0033 0.0016 'International Tables Vol C Tables 4.2.6.8 and 6.1.1.4'
H H 0.0000 0.0000 'International Tables Vol C Tables 4.2.6.8 and 6.1.1.4'
I I -0.4742 1.8119 'International Tables Vol C Tables 4.2.6.8 and 6.1.1.4'
N N 0.0061 0.0033 'International Tables Vol C Tables 4.2.6.8 and 6.1.1.4'
Ni Ni 0.3393 1.1124 'International Tables Vol C Tables 4.2.6.8 and 6.1.1.4'
Pb Pb -3.3944 10.1111 'International Tables Vol C Tables 4.2.6.8 and 6.1.1.4'

loop_
_geom_angle_atom_site_label_1
_geom_angle_atom_site_label_2
_geom_angle_atom_site_label_3
_geom_angle
_geom_angle_site_symmetry_1
_geom_angle_site_symmetry_3
_geom_angle_publ_flag
I004 Pb01 I004 80.908(15) 6_456 . ?
I004 Pb01 I004 80.906(15) 12_565 6_456 ?
I004 Pb01 I004 80.908(15) 12_565 . ?
I006 Pb01 I004 102.993(12) 6_456 6_456 ?
I006 Pb01 I004 172.620(13) 6_456 . ?
I006 Pb01 I004 102.993(12) 12_565 12_565 ?
I006 Pb01 I004 93.440(11) 12_565 . ?
I006 Pb01 I004 172.621(13) . 12_565 ?
I006 Pb01 I004 93.441(11) 6_456 12_565 ?
I006 Pb01 I004 172.620(13) 12_565 6_456 ?
I006 Pb01 I004 93.442(11) . 6_456 ?
I006 Pb01 I004 102.991(12) . . ?
I006 Pb01 I006 83.159(15) 6_456 12_565 ?
I006 Pb01 I006 83.160(15) 6_456 . ?
I006 Pb01 I006 83.158(15) 12_565 . ?
I005 Pb02 I005 81.655(15) . 6_456 ?
I005 Pb02 I005 81.653(15) 12_565 6_456 ?
I005 Pb02 I005 81.655(15) . 12_565 ?
I006 Pb02 I005 102.443(13) 6_456 . ?
I006 Pb02 I005 172.991(13) 12_565 12_565 ?
I006 Pb02 I005 172.991(13) 6_456 6_456 ?
I006 Pb02 I005 93.242(12) . 6_456 ?
I006 Pb02 I005 102.444(13) 12_565 6_456 ?
I006 Pb02 I005 93.241(12) 12_565 . ?
I006 Pb02 I005 172.990(13) . . ?
I006 Pb02 I005 93.243(11) 6_456 12_565 ?
I006 Pb02 I005 102.445(13) . 12_565 ?
I006 Pb02 I006 83.126(16) . 12_565 ?
I006 Pb02 I006 83.127(16) 6_456 12_565 ?
I006 Pb02 I006 83.128(16) . 6_456 ?
I004 Pb03 I004 80.208(15) 45_445 38_544 ?
I004 Pb03 I004 80.208(15) 44_455 38_544 ?
I004 Pb03 I004 80.208(15) 44_455 45_445 ?
I005 Pb03 I004 96.308(11) 12_565 44_455 ?
I005 Pb03 I004 176.502(16) 6_456 44_455 ?
I005 Pb03 I004 176.502(16) 12_565 38_544 ?
I005 Pb03 I004 98.954(11) 6_456 38_544 ?
I005 Pb03 I004 98.955(11) . 44_455 ?
I005 Pb03 I004 96.309(11) . 38_544 ?
I005 Pb03 I004 98.954(11) 12_565 45_445 ?
I005 Pb03 I004 176.503(16) . 45_445 ?
I005 Pb03 I004 96.308(11) 6_456 45_445 ?
I005 Pb03 I005 84.503(16) 6_456 . ?
I005 Pb03 I005 84.503(16) 12_565 . ?
I005 Pb03 I005 84.504(16) 6_456 12_565 ?
Pb01 I004 Pb03 83.416(13) . 14_554 ?
Pb03 I005 Pb02 80.049(14) . . ?
Pb01 I006 Pb02 79.971(13) . . ?
N009 Ni07 N009 180.0 42_445 . ?
N009 Ni07 N00B 101.45(15) . 19_554 ?
N009 Ni07 N00B 101.45(15) 42_445 28_455 ?
N009 Ni07 N00B 78.55(15) 42_445 19_554 ?
N009 Ni07 N00B 101.45(15) . 42_445 ?
N009 Ni07 N00B 78.55(15) 42_445 42_445 ?
N009 Ni07 N00B 101.45(15) 42_445 . ?
N009 Ni07 N00B 78.55(15) . . ?
N009 Ni07 N00B 78.55(15) . 28_455 ?
N00B Ni07 N00B 92.26(6) 28_455 42_445 ?
N00B Ni07 N00B 92.26(6) . 42_445 ?
N00B Ni07 N00B 92.26(6) 28_455 19_554 ?
N00B Ni07 N00B 157.1(3) 19_554 42_445 ?
N00B Ni07 N00B 157.1(3) . 28_455 ?
N00B Ni07 N00B 92.26(6) . 19_554 ?
N00A Ni08 N00A 92.09(5) . 22_465 ?
N00A Ni08 N00A 92.09(5) 48_554 27_545 ?
N00A Ni08 N00A 92.09(6) 22_465 27_545 ?
N00A Ni08 N00A 92.09(6) . 48_554 ?
N00A Ni08 N00A 158.0(3) 22_465 48_554 ?
N00A Ni08 N00A 158.0(3) . 27_545 ?
N00C Ni08 N00A 101.01(15) . 48_554 ?
N00C Ni08 N00A 78.99(14) . 27_545 ?
N00C Ni08 N00A 78.99(15) 22_465 22_465 ?
N00C Ni08 N00A 78.99(14) 22_465 48_554 ?
N00C Ni08 N00A 101.01(15) . 22_465 ?
N00C Ni08 N00A 78.99(15) . . ?
N00C Ni08 N00A 101.01(14) 22_465 . ?
N00C Ni08 N00A 101.01(15) 22_465 27_545 ?
N00C Ni08 N00C 180.0 . 22_465 ?
C00G N009 Ni07 118.8(4) 28_455 . ?
C00G N009 Ni07 118.8(4) . . ?
C00G N009 C00G 122.5(8) . 28_455 ?
C00I N00A Ni08 113.0(5) . . ?
C00P N00A Ni08 128.0(5) . . ?
C00P N00A C00I 118.9(6) . . ?
C00E N00B Ni07 127.4(5) . . ?
C00F N00B Ni07 114.9(4) . . ?
C00F N00B C00E 117.7(6) . . ?
C00M N00C Ni08 119.4(4) . . ?
C00M N00C Ni08 119.4(4) 27_545 . ?
C00M N00C C00M 121.3(8) 27_545 . ?
C00S C00D C00I 119.3(7) . . ?
N00B C00E C00O 123.1(7) . . ?
N00B C00F C00G 113.5(6) . . ?
N00B C00F C00Q 122.3(6) . . ?
C00Q C00F C00G 124.2(6) . . ?
N009 C00G C00F 114.2(6) . . ?
N009 C00G C00H 120.0(7) . . ?
C00H C00G C00F 125.8(6) . . ?
C00L C00H C00G 118.3(7) . . ?
N00A C00I C00D 120.9(7) . . ?
N00A C00I C00M 115.4(6) . . ?
C00D C00I C00M 123.6(6) . . ?
C00O C00J C00Q 120.2(7) . . ?
C00S C00K C00P 118.5(8) . . ?
C00H C00L C00H 120.8(9) . 28_455 ?
N00C C00M C00I 113.1(6) . . ?
N00C C00M C00R 120.6(7) . . ?
C00R C00M C00I 126.2(6) . . ?
C00R C00N C00R 119.7(9) . 27_545 ?
C00J C00O C00E 117.6(7) . . ?
N00A C00P C00K 122.9(7) . . ?
C00J C00Q C00F 119.1(7) . . ?
C00N C00R C00M 118.9(7) . . ?
C00K C00S C00D 119.3(8) . . ?

loop_
_geom_bond_atom_site_label_1
_geom_bond_atom_site_label_2
_geom_bond_distance
_geom_bond_site_symmetry_2
_geom_bond_publ_flag
Pb01 I004 3.2705(5) 12_565 ?
Pb01 I004 3.2705(5) 6_456 ?
Pb01 I004 3.2705(5) . ?
Pb01 I006 3.2029(5) 6_456 ?
Pb01 I006 3.2029(5) 12_565 ?
Pb01 I006 3.2029(5) . ?
Pb02 I005 3.2687(6) . ?
Pb02 I005 3.2687(6) 6_456 ?
Pb02 I005 3.2687(6) 12_565 ?
Pb02 I006 3.2039(5) 6_456 ?
Pb02 I006 3.2039(5) . ?
Pb02 I006 3.2039(5) 12_565 ?
Pb03 I004 3.2940(5) 38_544 ?
Pb03 I004 3.2940(5) 45_445 ?
Pb03 I004 3.2940(5) 44_455 ?
Pb03 I005 3.1783(5) . ?
Pb03 I005 3.1782(5) 6_456 ?
Pb03 I005 3.1782(5) 12_565 ?
Ni07 N009 1.977(7) 42_445 ?
Ni07 N009 1.977(7) . ?
Ni07 N00B 2.090(5) 42_445 ?
Ni07 N00B 2.090(5) 28_455 ?
Ni07 N00B 2.090(5) . ?
Ni07 N00B 2.090(5) 19_554 ?
Ni08 N00A 2.096(5) 22_465 ?
Ni08 N00A 2.096(5) 27_545 ?
Ni08 N00A 2.096(5) 48_554 ?
Ni08 N00A 2.096(5) . ?
Ni08 N00C 1.966(7) 22_465 ?
Ni08 N00C 1.965(7) . ?
N009 C00G 1.332(7) . ?
N009 C00G 1.332(7) 28_455 ?
N00A C00I 1.346(8) . ?
N00A C00P 1.330(8) . ?
N00B C00E 1.342(8) . ?
N00B C00F 1.340(8) . ?
N00C C00M 1.332(7) . ?
N00C C00M 1.332(7) 27_545 ?
C00D C00I 1.395(9) . ?
C00D C00S 1.383(10) . ?
C00E C00O 1.388(9) . ?
C00F C00G 1.495(9) . ?
C00F C00Q 1.376(9) . ?
C00G C00H 1.392(8) . ?
C00H C00L 1.378(8) . ?
C00I C00M 1.483(9) . ?
C00J C00O 1.368(9) . ?
C00J C00Q 1.368(9) . ?
C00K C00P 1.387(10) . ?
C00K C00S 1.367(10) . ?
C00M C00R 1.382(8) . ?
C00N C00R 1.378(8) . ?
C00N C00R 1.378(8) 27_545 ?
